data_4124371
loop_
_publ_author_name
'Fukuda, Tetsuya'
'Hashimoto, Hisako'
'Tobita, Hiromi'

_publ_section_title
;
 Unexpected Formation of NHC-Stabilized Hydrosilylyne Complexes via Alkane
 Elimination from NHC-Stabilized Hydrido(alkylsilylene) Complexes.
;
_journal_issue 34
_journal_name_full 'Journal of the American Chemical Society'
_journal_page_first 10906
_journal_page_last 10909
_journal_paper_doi 10.1021/jacs.5b06366
_journal_volume 137
_journal_year 2015
_chemical_formula_moiety 'C27 H49 N O2 Si4 W'
_chemical_formula_sum 'C27 H49 N O2 Si4 W'
_chemical_formula_weight 715.88
_chemical_name_systematic
; 
 ? 
;
_space_group_IT_number 14
_symmetry_cell_setting monoclinic
_symmetry_space_group_name_Hall '-P 2yn'
_symmetry_space_group_name_H-M 'P 1 21/n 1'
_atom_sites_solution_hydrogens geom
_atom_sites_solution_primary direct
_atom_sites_solution_secondary difmap
_audit_creation_method SHELXL-97
_cell_angle_alpha 90.00
_cell_angle_beta 100.491(7)
_cell_angle_gamma 90.00
_cell_formula_units_Z 4
_cell_length_a 9.2153(9)
_cell_length_b 22.349(2)
_cell_length_c 16.4645(16)
_cell_measurement_reflns_used 32376
_cell_measurement_temperature 150(2)
_cell_measurement_theta_max 27.70
_cell_measurement_theta_min 3.00
_cell_volume 3334.2(6)
_computing_structure_refinement 'SHELXL-97 (Sheldrick, 1997)'
_computing_structure_solution 'SHELXS-97 (Sheldrick, 1990)'
_diffrn_ambient_temperature 150(2)
_diffrn_measured_fraction_theta_full 0.998
_diffrn_measured_fraction_theta_max 0.998
_diffrn_measurement_device_type 'Rigaku XtaLAB mini'
_diffrn_measurement_method \w
_diffrn_radiation_monochromator graphite
_diffrn_radiation_source 'fine-focus sealed tube'
_diffrn_radiation_type MoK\a
_diffrn_radiation_wavelength 0.71075
_diffrn_reflns_av_R_equivalents 0.0303
_diffrn_reflns_av_sigmaI/netI 0.0240
_diffrn_reflns_limit_h_max 11
_diffrn_reflns_limit_h_min -11
_diffrn_reflns_limit_k_max 29
_diffrn_reflns_limit_k_min -29
_diffrn_reflns_limit_l_max 21
_diffrn_reflns_limit_l_min -21
_diffrn_reflns_number 35487
_diffrn_reflns_theta_full 27.49
_diffrn_reflns_theta_max 27.49
_diffrn_reflns_theta_min 3.01
_exptl_absorpt_coefficient_mu 3.631
_exptl_absorpt_correction_T_max 0.5304
_exptl_absorpt_correction_T_min 0.5304
_exptl_absorpt_correction_type multi-scan
_exptl_absorpt_process_details 'REQAB (Rigaku, 1998)'
_exptl_crystal_colour red
_exptl_crystal_density_diffrn 1.426
_exptl_crystal_density_method 'not measured'
_exptl_crystal_description block
_exptl_crystal_F_000 1456
_exptl_crystal_size_max 0.20
_exptl_crystal_size_mid 0.20
_exptl_crystal_size_min 0.20
_refine_diff_density_max 0.601
_refine_diff_density_min -0.849
_refine_diff_density_rms 0.071
_refine_ls_extinction_method none
_refine_ls_goodness_of_fit_ref 1.122
_refine_ls_hydrogen_treatment mixed
_refine_ls_matrix_type full
_refine_ls_number_parameters 412
_refine_ls_number_reflns 7627
_refine_ls_number_restraints 0
_refine_ls_restrained_S_all 1.122
_refine_ls_R_factor_all 0.0313
_refine_ls_R_factor_gt 0.0250
_refine_ls_shift/su_max 0.003
_refine_ls_shift/su_mean 0.000
_refine_ls_structure_factor_coef Fsqd
_refine_ls_weighting_details 'calc w=1/[\s^2^(Fo^2^)+(0.0148P)^2^+2.4674P] where P=(Fo^2^+2Fc^2^)/3'
_refine_ls_weighting_scheme calc
_refine_ls_wR_factor_gt 0.0468
_refine_ls_wR_factor_ref 0.0484
_reflns_number_gt 6728
_reflns_number_total 7627
_reflns_threshold_expression >2sigma(I)
_cod_data_source_file ja5b06366_si_002.cif
_cod_data_source_block ex17
_cod_original_cell_volume 3334.2(5)
_cod_original_sg_symbol_H-M P21/n
_cod_database_code 4124371

loop_
_symmetry_equiv_pos_as_xyz
'x, y, z'
'-x+1/2, y+1/2, -z+1/2'
'-x, -y, -z'
'x-1/2, -y-1/2, z-1/2'

loop_
_atom_site_label
_atom_site_type_symbol
_atom_site_fract_x
_atom_site_fract_y
_atom_site_fract_z
_atom_site_U_iso_or_equiv
_atom_site_adp_type
_atom_site_occupancy
_atom_site_symmetry_multiplicity
_atom_site_calc_flag
_atom_site_refinement_flags
_atom_site_disorder_assembly
_atom_site_disorder_group
W1 W 0.985951(11) 0.798862(4) 0.847255(6) 0.02566(4) Uani 1 1 d . . .
H1 H 0.878(3) 0.7393(12) 0.8618(17) 0.038(8) Uiso 1 1 d . . .
C1 C 1.1942(3) 0.78722(12) 0.84938(19) 0.0366(7) Uani 1 1 d . . .
O1 O 1.3221(3) 0.78409(11) 0.85398(17) 0.0624(7) Uani 1 1 d . . .
C2 C 1.0552(3) 0.77827(12) 0.96255(18) 0.0343(6) Uani 1 1 d . . .
O2 O 1.0995(3) 0.76916(11) 1.03201(13) 0.0520(6) Uani 1 1 d . . .
H2 H 0.814(3) 0.7123(12) 0.6986(17) 0.038(8) Uiso 1 1 d . . .
C3 C 0.8447(4) 0.86047(13) 0.7437(2) 0.0504(9) Uani 1 1 d . . .
C4 C 0.9831(4) 0.88758(13) 0.77181(19) 0.0428(7) Uani 1 1 d . . .
C5 C 0.9911(3) 0.90230(12) 0.85572(18) 0.0408(7) Uani 1 1 d . . .
C6 C 0.8602(4) 0.88416(13) 0.8800(2) 0.0434(7) Uani 1 1 d . . .
C7 C 0.7689(3) 0.85772(13) 0.8115(3) 0.0523(9) Uani 1 1 d . . .
C8 C 0.7784(7) 0.84782(19) 0.6552(3) 0.117(2) Uani 1 1 d . . .
H8 H 0.7122 0.8806 0.6333 0.175 Uiso 1 1 calc R . .
H8A H 0.7225 0.8103 0.6518 0.175 Uiso 1 1 calc R . .
H8B H 0.8572 0.8443 0.6228 0.175 Uiso 1 1 calc R . .
C9 C 1.0968(6) 0.90321(19) 0.7193(3) 0.0887(15) Uani 1 1 d . . .
H9 H 1.1069 0.8698 0.6823 0.133 Uiso 1 1 calc R . .
H9A H 1.1921 0.9109 0.7552 0.133 Uiso 1 1 calc R . .
H9B H 1.0650 0.9391 0.6866 0.133 Uiso 1 1 calc R . .
C10 C 1.1139(5) 0.93780(16) 0.9084(3) 0.0762(13) Uani 1 1 d . . .
H10 H 1.0942 0.9807 0.9004 0.114 Uiso 1 1 calc R . .
H10A H 1.2083 0.9280 0.8922 0.114 Uiso 1 1 calc R . .
H10B H 1.1185 0.9276 0.9667 0.114 Uiso 1 1 calc R . .
C11 C 0.8192(6) 0.89739(19) 0.9630(3) 0.0858(15) Uani 1 1 d . . .
H11 H 0.8000 0.9403 0.9672 0.129 Uiso 1 1 calc R . .
H11A H 0.9007 0.8857 1.0071 0.129 Uiso 1 1 calc R . .
H11B H 0.7304 0.8748 0.9685 0.129 Uiso 1 1 calc R . .
C12 C 0.6129(4) 0.83597(19) 0.8075(4) 0.119(2) Uani 1 1 d . . .
H12 H 0.6019 0.8199 0.8614 0.179 Uiso 1 1 calc R . .
H12A H 0.5912 0.8045 0.7656 0.179 Uiso 1 1 calc R . .
H12B H 0.5442 0.8694 0.7928 0.179 Uiso 1 1 calc R . .
Si1 Si 0.94962(8) 0.70958(3) 0.75632(4) 0.02488(14) Uani 1 1 d . A .
N1 N 1.0637(3) 0.72140(10) 0.66763(14) 0.0313(5) Uani 1 1 d . . .
C13 C 1.2114(3) 0.72113(14) 0.68319(19) 0.0398(7) Uani 1 1 d . . .
H13 H 1.2612 0.7110 0.7372 0.048 Uiso 1 1 calc R . .
C14 C 1.2938(4) 0.73496(17) 0.6239(2) 0.0535(9) Uani 1 1 d . . .
H14 H 1.3986 0.7338 0.6364 0.064 Uiso 1 1 calc R . .
C15 C 1.2209(4) 0.75049(18) 0.5459(2) 0.0604(10) Uani 1 1 d . . .
H15 H 1.2750 0.7599 0.5037 0.073 Uiso 1 1 calc R . .
C16 C 1.0704(4) 0.75222(16) 0.5301(2) 0.0554(9) Uani 1 1 d . . .
H16 H 1.0187 0.7637 0.4771 0.066 Uiso 1 1 calc R . .
C17 C 0.9939(4) 0.73710(14) 0.59176(18) 0.0413(7) Uani 1 1 d . . .
H17 H 0.8891 0.7378 0.5803 0.050 Uiso 1 1 calc R . .
C18 C 0.9563(3) 0.62402(11) 0.77945(16) 0.0288(6) Uani 1 1 d . . .
Si2A Si 0.75110(10) 0.60345(4) 0.77207(6) 0.0352(2) Uani 0.8354(16) 1 d P A 1
Si3A Si 1.02810(13) 0.57581(4) 0.69814(7) 0.0433(3) Uani 0.8354(16) 1 d P A 1
Si4A Si 1.06519(11) 0.60514(4) 0.88563(6) 0.0374(3) Uani 0.8354(16) 1 d P A 1
C19A C 0.6393(10) 0.6601(5) 0.8180(6) 0.0485(18) Uani 0.8354(16) 1 d P A 1
H19A H 0.6407 0.6983 0.7889 0.073 Uiso 0.8354(16) 1 calc PR A 1
H19B H 0.6815 0.6656 0.8766 0.073 Uiso 0.8354(16) 1 calc PR A 1
H19C H 0.5373 0.6459 0.8125 0.073 Uiso 0.8354(16) 1 calc PR A 1
C20A C 0.7217(6) 0.5307(2) 0.8254(4) 0.0590(14) Uani 0.8354(16) 1 d P A 1
H20A H 0.7661 0.5335 0.8841 0.089 Uiso 0.8354(16) 1 calc PR A 1
H20B H 0.7680 0.4980 0.7999 0.089 Uiso 0.8354(16) 1 calc PR A 1
H20C H 0.6157 0.5230 0.8199 0.089 Uiso 0.8354(16) 1 calc PR A 1
C21A C 0.6463(8) 0.5943(3) 0.6637(4) 0.0527(14) Uani 0.8354(16) 1 d P A 1
H21A H 0.5426 0.5857 0.6651 0.079 Uiso 0.8354(16) 1 calc PR A 1
H21B H 0.6888 0.5612 0.6367 0.079 Uiso 0.8354(16) 1 calc PR A 1
H21C H 0.6529 0.6314 0.6327 0.079 Uiso 0.8354(16) 1 calc PR A 1
C22A C 0.9582(9) 0.5979(3) 0.5866(4) 0.0621(18) Uani 0.8354(16) 1 d P A 1
H22A H 1.0369 0.6183 0.5647 0.093 Uiso 0.8354(16) 1 calc PR A 1
H22B H 0.8734 0.6248 0.5838 0.093 Uiso 0.8354(16) 1 calc PR A 1
H22C H 0.9280 0.5619 0.5537 0.093 Uiso 0.8354(16) 1 calc PR A 1
C23A C 0.9715(7) 0.4948(2) 0.6996(4) 0.0640(15) Uani 0.8354(16) 1 d P A 1
H23A H 1.0186 0.4720 0.6606 0.096 Uiso 0.8354(16) 1 calc PR A 1
H23B H 0.8640 0.4917 0.6836 0.096 Uiso 0.8354(16) 1 calc PR A 1
H23C H 1.0025 0.4785 0.7553 0.096 Uiso 0.8354(16) 1 calc PR A 1
C24A C 1.2351(5) 0.5732(2) 0.7146(4) 0.0666(15) Uani 0.8354(16) 1 d P A 1
H24A H 1.2737 0.5573 0.7698 0.100 Uiso 0.8354(16) 1 calc PR A 1
H24B H 1.2736 0.6136 0.7097 0.100 Uiso 0.8354(16) 1 calc PR A 1
H24C H 1.2658 0.5472 0.6729 0.100 Uiso 0.8354(16) 1 calc PR A 1
C25A C 1.2481(8) 0.6447(3) 0.9140(4) 0.0465(14) Uani 0.8354(16) 1 d P A 1
H25A H 1.2330 0.6841 0.9369 0.070 Uiso 0.8354(16) 1 calc PR A 1
H25B H 1.2924 0.6494 0.8646 0.070 Uiso 0.8354(16) 1 calc PR A 1
H25C H 1.3142 0.6210 0.9552 0.070 Uiso 0.8354(16) 1 calc PR A 1
C26A C 1.1130(13) 0.5214(4) 0.9030(7) 0.068(3) Uani 0.8354(16) 1 d P A 1
H26A H 1.1646 0.5153 0.9599 0.102 Uiso 0.8354(16) 1 calc PR A 1
H26B H 1.1767 0.5087 0.8646 0.102 Uiso 0.8354(16) 1 calc PR A 1
H26C H 1.0220 0.4977 0.8933 0.102 Uiso 0.8354(16) 1 calc PR A 1
C27A C 0.9627(6) 0.6248(2) 0.9706(3) 0.0477(11) Uani 0.8354(16) 1 d P A 1
H27A H 0.9519 0.6684 0.9731 0.072 Uiso 0.8354(16) 1 calc PR A 1
H27B H 1.0178 0.6102 1.0234 0.072 Uiso 0.8354(16) 1 calc PR A 1
H27C H 0.8649 0.6061 0.9595 0.072 Uiso 0.8354(16) 1 calc PR A 1
Si2B Si 0.8180(6) 0.6129(2) 0.8609(3) 0.0395(13) Uani 0.1646(16) 1 d P A 2
Si3B Si 0.8831(7) 0.5765(2) 0.6898(3) 0.0483(16) Uani 0.1646(16) 1 d P A 2
Si4B Si 1.1444(6) 0.5913(2) 0.8390(3) 0.0404(14) Uani 0.1646(16) 1 d P A 2
C19B C 0.900(3) 0.6282(13) 0.9704(18) 0.048(7) Uiso 0.1646(16) 1 d P A 2
H19D H 0.8903 0.6709 0.9819 0.071 Uiso 0.1646(16) 1 calc PR A 2
H19E H 1.0043 0.6170 0.9807 0.071 Uiso 0.1646(16) 1 calc PR A 2
H19F H 0.8477 0.6047 1.0065 0.071 Uiso 0.1646(16) 1 calc PR A 2
C20B C 0.730(4) 0.5366(14) 0.8636(17) 0.062(9) Uiso 0.1646(16) 1 d P A 2
H20D H 0.6735 0.5270 0.8087 0.093 Uiso 0.1646(16) 1 calc PR A 2
H20E H 0.6634 0.5369 0.9038 0.093 Uiso 0.1646(16) 1 calc PR A 2
H20F H 0.8068 0.5064 0.8796 0.093 Uiso 0.1646(16) 1 calc PR A 2
C21B C 0.653(6) 0.661(3) 0.838(3) 0.042(10) Uiso 0.1646(16) 1 d P A 2
H21D H 0.5806 0.6482 0.8708 0.063 Uiso 0.1646(16) 1 calc PR A 2
H21E H 0.6101 0.6579 0.7789 0.063 Uiso 0.1646(16) 1 calc PR A 2
H21F H 0.6814 0.7027 0.8511 0.063 Uiso 0.1646(16) 1 calc PR A 2
C22B C 0.683(5) 0.589(2) 0.652(3) 0.063(13) Uiso 0.1646(16) 1 d P A 2
H22D H 0.6430 0.5562 0.6157 0.095 Uiso 0.1646(16) 1 calc PR A 2
H22E H 0.6690 0.6270 0.6220 0.095 Uiso 0.1646(16) 1 calc PR A 2
H22F H 0.6323 0.5907 0.6996 0.095 Uiso 0.1646(16) 1 calc PR A 2
C23B C 0.908(3) 0.4934(13) 0.7080(19) 0.056(8) Uiso 0.1646(16) 1 d P A 2
H23D H 1.0131 0.4840 0.7219 0.083 Uiso 0.1646(16) 1 calc PR A 2
H23E H 0.8633 0.4717 0.6578 0.083 Uiso 0.1646(16) 1 calc PR A 2
H23F H 0.8591 0.4814 0.7537 0.083 Uiso 0.1646(16) 1 calc PR A 2
C24B C 1.008(4) 0.591(2) 0.596(3) 0.056(11) Uiso 0.1646(16) 1 d P A 2
H24D H 1.1089 0.6021 0.6208 0.084 Uiso 0.1646(16) 1 calc PR A 2
H24E H 0.9628 0.6232 0.5594 0.084 Uiso 0.1646(16) 1 calc PR A 2
H24F H 1.0096 0.5542 0.5636 0.084 Uiso 0.1646(16) 1 calc PR A 2
C25B C 1.271(3) 0.5727(13) 0.7618(16) 0.064(8) Uiso 0.1646(16) 1 d P A 2
H25D H 1.2717 0.6063 0.7237 0.095 Uiso 0.1646(16) 1 calc PR A 2
H25E H 1.2345 0.5367 0.7306 0.095 Uiso 0.1646(16) 1 calc PR A 2
H25F H 1.3714 0.5655 0.7919 0.095 Uiso 0.1646(16) 1 calc PR A 2
C26B C 1.118(7) 0.531(2) 0.896(3) 0.057(13) Uiso 0.1646(16) 1 d P A 2
H26D H 1.0950 0.5435 0.9490 0.086 Uiso 0.1646(16) 1 calc PR A 2
H26E H 1.2081 0.5062 0.9057 0.086 Uiso 0.1646(16) 1 calc PR A 2
H26F H 1.0361 0.5067 0.8661 0.086 Uiso 0.1646(16) 1 calc PR A 2
C27B C 1.264(4) 0.6346(14) 0.899(2) 0.030(7) Uiso 0.1646(16) 1 d P A 2
H27D H 1.2599 0.6751 0.8752 0.045 Uiso 0.1646(16) 1 calc PR A 2
H27E H 1.3641 0.6184 0.9015 0.045 Uiso 0.1646(16) 1 calc PR A 2
H27F H 1.2404 0.6361 0.9541 0.045 Uiso 0.1646(16) 1 calc PR A 2

loop_
_atom_site_aniso_label
_atom_site_aniso_U_11
_atom_site_aniso_U_22
_atom_site_aniso_U_33
_atom_site_aniso_U_23
_atom_site_aniso_U_13
_atom_site_aniso_U_12
W1 0.02714(6) 0.02214(5) 0.02726(6) 0.00006(4) 0.00382(4) -0.00183(4)
C1 0.0295(16) 0.0349(16) 0.0446(18) -0.0020(12) 0.0044(13) -0.0041(11)
O1 0.0302(13) 0.0725(18) 0.084(2) -0.0027(14) 0.0099(12) -0.0082(11)
C2 0.0335(16) 0.0333(15) 0.0359(17) 0.0023(12) 0.0059(12) 0.0022(11)
O2 0.0594(15) 0.0621(15) 0.0309(12) 0.0033(10) -0.0014(10) 0.0041(12)
C3 0.073(2) 0.0258(15) 0.0416(19) -0.0038(13) -0.0188(17) 0.0147(14)
C4 0.058(2) 0.0306(16) 0.0413(18) 0.0120(12) 0.0129(15) 0.0025(13)
C5 0.0515(18) 0.0225(14) 0.0447(18) 0.0014(12) -0.0011(14) -0.0011(12)
C6 0.055(2) 0.0303(16) 0.0478(19) 0.0029(13) 0.0170(15) 0.0107(13)
C7 0.0308(17) 0.0232(15) 0.099(3) 0.0091(16) 0.0023(17) 0.0054(12)
C8 0.189(6) 0.058(3) 0.067(3) -0.019(2) -0.073(3) 0.049(3)
C9 0.120(4) 0.064(3) 0.100(4) 0.037(2) 0.066(3) 0.016(3)
C10 0.085(3) 0.041(2) 0.088(3) -0.0063(19) -0.024(2) -0.0163(19)
C11 0.132(4) 0.060(3) 0.080(3) 0.009(2) 0.058(3) 0.036(3)
C12 0.033(2) 0.048(3) 0.267(8) 0.030(3) 0.003(3) 0.0061(17)
Si1 0.0243(4) 0.0244(4) 0.0263(4) -0.0001(3) 0.0055(3) -0.0024(3)
N1 0.0322(13) 0.0326(12) 0.0302(13) -0.0007(9) 0.0086(10) -0.0022(9)
C13 0.0370(17) 0.0489(18) 0.0344(16) -0.0021(13) 0.0086(13) -0.0020(13)
C14 0.0378(19) 0.071(2) 0.057(2) -0.0036(18) 0.0224(16) -0.0055(16)
C15 0.062(3) 0.075(3) 0.053(2) 0.0093(18) 0.0332(19) -0.0017(19)
C16 0.064(2) 0.068(2) 0.0384(19) 0.0136(16) 0.0184(17) 0.0064(18)
C17 0.0407(18) 0.0491(19) 0.0348(17) 0.0014(13) 0.0085(13) 0.0050(14)
C18 0.0279(14) 0.0218(13) 0.0364(15) -0.0005(10) 0.0049(11) -0.0024(10)
Si2A 0.0319(5) 0.0331(5) 0.0407(6) -0.0003(4) 0.0069(4) -0.0108(4)
Si3A 0.0502(7) 0.0292(5) 0.0545(7) -0.0110(4) 0.0197(5) -0.0027(4)
Si4A 0.0376(6) 0.0311(5) 0.0415(6) 0.0091(4) 0.0017(4) -0.0006(4)
C19A 0.030(3) 0.057(4) 0.061(6) -0.007(4) 0.017(3) -0.011(2)
C20A 0.066(3) 0.044(3) 0.072(4) 0.007(3) 0.025(3) -0.023(2)
C21A 0.040(3) 0.063(3) 0.051(3) -0.006(3) -0.005(3) -0.016(3)
C22A 0.086(6) 0.059(4) 0.045(3) -0.021(3) 0.022(4) -0.015(4)
C23A 0.079(4) 0.029(2) 0.088(4) -0.017(2) 0.025(3) -0.008(2)
C24A 0.052(3) 0.045(3) 0.110(5) -0.016(3) 0.034(3) 0.009(2)
C25A 0.039(3) 0.046(4) 0.051(4) 0.001(3) 0.001(3) 0.008(2)
C26A 0.087(5) 0.034(3) 0.077(5) 0.028(3) -0.001(3) 0.005(3)
C27A 0.055(3) 0.055(3) 0.031(2) 0.0082(17) 0.004(2) -0.011(2)
Si2B 0.039(3) 0.036(3) 0.046(3) 0.005(2) 0.013(2) -0.010(2)
Si3B 0.063(4) 0.036(3) 0.044(3) -0.007(2) 0.004(3) -0.014(2)
Si4B 0.036(3) 0.031(3) 0.053(3) 0.000(2) 0.008(2) 0.002(2)

loop_
_atom_type_symbol
_atom_type_description
_atom_type_scat_dispersion_real
_atom_type_scat_dispersion_imag
_atom_type_scat_source
C C 0.0033 0.0016 'International Tables Vol C Tables 4.2.6.8 and 6.1.1.4'
H H 0.0000 0.0000 'International Tables Vol C Tables 4.2.6.8 and 6.1.1.4'
N N 0.0061 0.0033 'International Tables Vol C Tables 4.2.6.8 and 6.1.1.4'
O O 0.0106 0.0060 'International Tables Vol C Tables 4.2.6.8 and 6.1.1.4'
Si Si 0.0817 0.0704 'International Tables Vol C Tables 4.2.6.8 and 6.1.1.4'
W W -0.8490 6.8722 'International Tables Vol C Tables 4.2.6.8 and 6.1.1.4'

loop_
_geom_angle_atom_site_label_1
_geom_angle_atom_site_label_2
_geom_angle_atom_site_label_3
_geom_angle
C1 W1 C2 78.57(12)
C1 W1 C5 97.12(11)
C2 W1 C5 100.25(11)
C1 W1 C4 92.23(12)
C2 W1 C4 133.59(12)
C5 W1 C4 35.25(10)
C1 W1 C6 129.56(12)
C2 W1 C6 93.21(11)
C5 W1 C6 34.93(11)
C4 W1 C6 58.29(11)
C1 W1 C7 150.23(12)
C2 W1 C7 118.99(13)
C5 W1 C7 57.97(11)
C4 W1 C7 58.09(11)
C6 W1 C7 34.71(12)
C1 W1 C3 120.13(13)
C2 W1 C3 150.92(12)
C5 W1 C3 57.95(10)
C4 W1 C3 34.77(11)
C6 W1 C3 57.79(11)
C7 W1 C3 34.75(12)
C1 W1 Si1 85.81(9)
C2 W1 Si1 112.52(8)
C5 W1 Si1 146.97(8)
C4 W1 Si1 111.99(8)
C6 W1 Si1 140.81(9)
C7 W1 Si1 106.31(9)
C3 W1 Si1 92.11(7)
C1 W1 H1 119.7(9)
C2 W1 H1 77.0(9)
C5 W1 H1 141.0(9)
C4 W1 H1 141.9(9)
C6 W1 H1 106.1(9)
C7 W1 H1 88.9(9)
C3 W1 H1 107.2(9)
Si1 W1 H1 55.8(9)
O1 C1 W1 175.0(3)
O2 C2 W1 176.2(3)
C4 C3 C7 107.7(3)
C4 C3 C8 125.7(4)
C7 C3 C8 125.6(4)
C4 C3 W1 70.77(16)
C7 C3 W1 72.30(17)
C8 C3 W1 131.2(2)
C5 C4 C3 107.7(3)
C5 C4 C9 125.9(3)
C3 C4 C9 126.1(3)
C5 C4 W1 71.55(16)
C3 C4 W1 74.46(17)
C9 C4 W1 123.8(2)
C6 C5 C4 108.6(3)
C6 C5 C10 125.4(3)
C4 C5 C10 125.7(3)
C6 C5 W1 73.65(17)
C4 C5 W1 73.20(16)
C10 C5 W1 124.1(2)
C5 C6 C7 108.2(3)
C5 C6 C11 124.9(3)
C7 C6 C11 126.5(4)
C5 C6 W1 71.42(16)
C7 C6 W1 73.89(17)
C11 C6 W1 125.6(2)
C6 C7 C3 107.7(3)
C6 C7 C12 126.6(4)
C3 C7 C12 125.5(4)
C6 C7 W1 71.40(17)
C3 C7 W1 72.95(17)
C12 C7 W1 125.8(2)
C3 C8 H8 109.5
C3 C8 H8A 109.5
H8 C8 H8A 109.5
C3 C8 H8B 109.5
H8 C8 H8B 109.5
H8A C8 H8B 109.5
C4 C9 H9 109.5
C4 C9 H9A 109.5
H9 C9 H9A 109.5
C4 C9 H9B 109.5
H9 C9 H9B 109.5
H9A C9 H9B 109.5
C5 C10 H10 109.5
C5 C10 H10A 109.5
H10 C10 H10A 109.5
C5 C10 H10B 109.5
H10 C10 H10B 109.5
H10A C10 H10B 109.5
C6 C11 H11 109.5
C6 C11 H11A 109.5
H11 C11 H11A 109.5
C6 C11 H11B 109.5
H11 C11 H11B 109.5
H11A C11 H11B 109.5
C7 C12 H12 109.5
C7 C12 H12A 109.5
H12 C12 H12A 109.5
C7 C12 H12B 109.5
H12 C12 H12B 109.5
H12A C12 H12B 109.5
C18 Si1 N1 105.96(11)
C18 Si1 W1 132.50(9)
N1 Si1 W1 107.96(7)
C18 Si1 H2 99.4(11)
N1 Si1 H2 91.2(11)
W1 Si1 H2 112.0(11)
C13 N1 C17 118.5(2)
C13 N1 Si1 121.33(19)
C17 N1 Si1 119.7(2)
N1 C13 C14 122.4(3)
N1 C13 H13 118.8
C14 C13 H13 118.8
C13 C14 C15 118.5(3)
C13 C14 H14 120.7
C15 C14 H14 120.7
C16 C15 C14 119.4(3)
C16 C15 H15 120.3
C14 C15 H15 120.3
C15 C16 C17 119.4(3)
C15 C16 H16 120.3
C17 C16 H16 120.3
N1 C17 C16 121.7(3)
N1 C17 H17 119.1
C16 C17 H17 119.1
Si3B C18 Si4A 131.7(2)
Si3B C18 Si3A 40.8(2)
Si4A C18 Si3A 108.94(13)
Si3B C18 Si2A 66.5(2)
Si4A C18 Si2A 110.68(14)
Si3A C18 Si2A 106.25(13)
Si3B C18 Si1 114.5(2)
Si4A C18 Si1 112.99(13)
Si3A C18 Si1 114.55(14)
Si2A C18 Si1 103.07(12)
Si3B C18 Si4B 110.2(3)
Si4A C18 Si4B 35.86(17)
Si3A C18 Si4B 75.84(19)
Si2A C18 Si4B 135.0(2)
Si1 C18 Si4B 117.1(2)
Si3B C18 Si2B 106.1(3)
Si4A C18 Si2B 69.73(18)
Si3A C18 Si2B 136.7(2)
Si2A C18 Si2B 44.36(16)
Si1 C18 Si2B 104.42(19)
Si4B C18 Si2B 103.1(3)
C19A Si2A C21A 103.4(4)
C19A Si2A C20A 104.9(4)
C21A Si2A C20A 104.8(3)
C19A Si2A C18 114.7(3)
C21A Si2A C18 114.5(3)
C20A Si2A C18 113.4(2)
C24A Si3A C23A 104.1(2)
C24A Si3A C22A 107.8(3)
C23A Si3A C22A 102.5(3)
C24A Si3A C18 112.69(18)
C23A Si3A C18 113.4(2)
C22A Si3A C18 115.3(2)
C27A Si4A C25A 104.7(3)
C27A Si4A C18 112.38(18)
C25A Si4A C18 115.0(2)
C27A Si4A C26A 104.4(4)
C25A Si4A C26A 104.3(4)
C18 Si4A C26A 114.8(4)
C21B Si2B C19B 105.5(17)
C21B Si2B C20B 101(2)
C19B Si2B C20B 104.1(13)
C21B Si2B C18 112.6(18)
C19B Si2B C18 115.3(8)
C20B Si2B C18 116.8(10)
C18 Si3B C22B 112.0(15)
C18 Si3B C23B 115.0(10)
C22B Si3B C23B 106.5(18)
C18 Si3B C24B 109.3(14)
C22B Si3B C24B 111.9(18)
C23B Si3B C24B 101.6(15)
C27B Si4B C26B 107(2)
C27B Si4B C25B 95.6(14)
C26B Si4B C25B 111(2)
C27B Si4B C18 120.7(12)
C26B Si4B C18 112(2)
C25B Si4B C18 109.7(9)
Si2B C19B H19D 109.5
Si2B C19B H19E 109.5
H19D C19B H19E 109.5
Si2B C19B H19F 109.5
H19D C19B H19F 109.5
H19E C19B H19F 109.5
Si2B C20B H20D 109.5
Si2B C20B H20E 109.5
H20D C20B H20E 109.5
Si2B C20B H20F 109.5
H20D C20B H20F 109.5
H20E C20B H20F 109.5
Si2B C21B H21D 109.5
Si2B C21B H21E 109.5
H21D C21B H21E 109.5
Si2B C21B H21F 109.5
H21D C21B H21F 109.5
H21E C21B H21F 109.5
Si3B C22B H22D 109.5
Si3B C22B H22E 109.5
H22D C22B H22E 109.5
Si3B C22B H22F 109.5
H22D C22B H22F 109.5
H22E C22B H22F 109.5
Si3B C23B H23D 109.5
Si3B C23B H23E 109.5
H23D C23B H23E 109.5
Si3B C23B H23F 109.5
H23D C23B H23F 109.5
H23E C23B H23F 109.5
Si3B C24B H24D 109.5
Si3B C24B H24E 109.5
H24D C24B H24E 109.5
Si3B C24B H24F 109.5
H24D C24B H24F 109.5
H24E C24B H24F 109.5
Si4B C25B H25D 109.5
Si4B C25B H25E 109.5
H25D C25B H25E 109.5
Si4B C25B H25F 109.5
H25D C25B H25F 109.5
H25E C25B H25F 109.5
Si4B C26B H26D 109.5
Si4B C26B H26E 109.5
H26D C26B H26E 109.5
Si4B C26B H26F 109.5
H26D C26B H26F 109.5
H26E C26B H26F 109.5
Si4B C27B H27D 109.5
Si4B C27B H27E 109.5
H27D C27B H27E 109.5
Si4B C27B H27F 109.5
H27D C27B H27F 109.5
H27E C27B H27F 109.5

loop_
_geom_bond_atom_site_label_1
_geom_bond_atom_site_label_2
_geom_bond_distance
W1 C1 1.931(3)
W1 C2 1.945(3)
W1 C5 2.316(3)
W1 C4 2.337(3)
W1 C6 2.344(3)
W1 C7 2.376(3)
W1 C3 2.385(3)
W1 Si1 2.4805(7)
W1 H1 1.71(3)
C1 O1 1.169(3)
C2 O2 1.160(3)
C3 C4 1.412(5)
C3 C7 1.422(5)
C3 C8 1.501(5)
C4 C5 1.409(4)
C4 C9 1.515(5)
C5 C6 1.399(4)
C5 C10 1.518(4)
C6 C7 1.409(5)
C6 C11 1.511(5)
C7 C12 1.508(5)
C8 H8 0.9800
C8 H8A 0.9800
C8 H8B 0.9800
C9 H9 0.9800
C9 H9A 0.9800
C9 H9B 0.9800
C10 H10 0.9800
C10 H10A 0.9800
C10 H10B 0.9800
C11 H11 0.9800
C11 H11A 0.9800
C11 H11B 0.9800
C12 H12 0.9800
C12 H12A 0.9800
C12 H12B 0.9800
Si1 C18 1.948(3)
Si1 N1 1.967(2)
Si1 H2 1.43(3)
N1 C13 1.338(4)
N1 C17 1.344(4)
C13 C14 1.377(4)
C13 H13 0.9500
C14 C15 1.381(5)
C14 H14 0.9500
C15 C16 1.364(5)
C15 H15 0.9500
C16 C17 1.379(4)
C16 H16 0.9500
C17 H17 0.9500
C18 Si3B 1.844(6)
C18 Si4A 1.898(3)
C18 Si3A 1.927(3)
C18 Si2A 1.928(3)
C18 Si4B 1.971(6)
C18 Si2B 2.027(6)
Si2A C19A 1.875(10)
Si2A C21A 1.879(7)
Si2A C20A 1.890(5)
Si3A C24A 1.878(5)
Si3A C23A 1.886(5)
Si3A C22A 1.897(7)
Si4A C27A 1.877(5)
Si4A C25A 1.885(8)
Si4A C26A 1.932(9)
C19A H19A 0.9800
C19A H19B 0.9800
C19A H19C 0.9800
C20A H20A 0.9800
C20A H20B 0.9800
C20A H20C 0.9800
C21A H21A 0.9800
C21A H21B 0.9800
C21A H21C 0.9800
C22A H22A 0.9800
C22A H22B 0.9800
C22A H22C 0.9800
C23A H23A 0.9800
C23A H23B 0.9800
C23A H23C 0.9800
C24A H24A 0.9800
C24A H24B 0.9800
C24A H24C 0.9800
C25A H25A 0.9800
C25A H25B 0.9800
C25A H25C 0.9800
C26A H26A 0.9800
C26A H26B 0.9800
C26A H26C 0.9800
C27A H27A 0.9800
C27A H27B 0.9800
C27A H27C 0.9800
Si2B C21B 1.84(6)
Si2B C19B 1.85(3)
Si2B C20B 1.89(3)
Si3B C22B 1.85(4)
Si3B C23B 1.89(3)
Si3B C24B 2.11(5)
Si4B C27B 1.65(4)
Si4B C26B 1.69(5)
Si4B C25B 1.92(3)
C19B H19D 0.9800
C19B H19E 0.9800
C19B H19F 0.9800
C20B H20D 0.9800
C20B H20E 0.9800
C20B H20F 0.9800
C21B H21D 0.9800
C21B H21E 0.9800
C21B H21F 0.9800
C22B H22D 0.9800
C22B H22E 0.9800
C22B H22F 0.9800
C23B H23D 0.9800
C23B H23E 0.9800
C23B H23F 0.9800
C24B H24D 0.9800
C24B H24E 0.9800
C24B H24F 0.9800
C25B H25D 0.9800
C25B H25E 0.9800
C25B H25F 0.9800
C26B H26D 0.9800
C26B H26E 0.9800
C26B H26F 0.9800
C27B H27D 0.9800
C27B H27E 0.9800
C27B H27F 0.9800
